data_7221705
loop_
_publ_author_name
'Gong, Shuling'
'Guo, Rong'
'Wang, Wei'
'Yang, Weiping'
'Chen, Yuanyin'

_publ_section_title
;
 Exocyclic self-assembly behaviors of carboxylic acid and lariat ether
 macrocyclic hosts: regulation by pendent arm
;
_journal_name_full 'RSC Adv.'
_journal_paper_doi 10.1039/C5RA09521B
_journal_year 2015
_chemical_formula_sum 'C28 H42 N2 O6'
_chemical_formula_weight 502.64
_chemical_name_systematic
; 
 ? 
;
_space_group_IT_number 2
_symmetry_cell_setting triclinic
_symmetry_space_group_name_Hall '-P 1'
_symmetry_space_group_name_H-M 'P -1'
_atom_sites_solution_hydrogens geom
_atom_sites_solution_primary direct
_atom_sites_solution_secondary difmap
_audit_creation_method SHELXL-97
_audit_update_record
;
2015-04-07 deposited with the CCDC.
2015-07-31 downloaded from the CCDC.
;
_cell_angle_alpha 81.084(5)
_cell_angle_beta 87.770(5)
_cell_angle_gamma 84.859(5)
_cell_formula_units_Z 1
_cell_length_a 4.8922(15)
_cell_length_b 10.102(3)
_cell_length_c 14.454(4)
_cell_measurement_reflns_used 2008
_cell_measurement_temperature 298(2)
_cell_measurement_theta_max 29.55
_cell_measurement_theta_min 2.67
_cell_volume 702.6(4)
_computing_cell_refinement 'Bruker SAINT'
_computing_data_collection 'Bruker APEX2'
_computing_data_reduction 'Bruker SAINT'
_computing_molecular_graphics 'Bruker SHELXTL'
_computing_publication_material 'Bruker SHELXTL'
_computing_structure_refinement 'SHELXL-97 (Sheldrick, 1997)'
_computing_structure_solution 'SHELXS-97 (Sheldrick, 1990)'
_diffrn_ambient_temperature 298(2)
_diffrn_measured_fraction_theta_full 0.990
_diffrn_measured_fraction_theta_max 0.990
_diffrn_measurement_device_type 'Bruker APEX-II CCD'
_diffrn_measurement_method '\f and \w scans'
_diffrn_radiation_monochromator graphite
_diffrn_radiation_source 'fine-focus sealed tube'
_diffrn_radiation_type MoK\a
_diffrn_radiation_wavelength 0.71073
_diffrn_reflns_av_R_equivalents 0.0448
_diffrn_reflns_av_sigmaI/netI 0.0522
_diffrn_reflns_limit_h_max 5
_diffrn_reflns_limit_h_min -5
_diffrn_reflns_limit_k_max 11
_diffrn_reflns_limit_k_min -10
_diffrn_reflns_limit_l_max 17
_diffrn_reflns_limit_l_min -17
_diffrn_reflns_number 4942
_diffrn_reflns_theta_full 25.00
_diffrn_reflns_theta_max 25.00
_diffrn_reflns_theta_min 2.05
_diffrn_standards_number 0
_exptl_absorpt_coefficient_mu 0.083
_exptl_absorpt_correction_type none
_exptl_crystal_colour colorless
_exptl_crystal_density_diffrn 1.188
_exptl_crystal_density_method 'not measured'
_exptl_crystal_description block
_exptl_crystal_F_000 272
_refine_diff_density_max 0.215
_refine_diff_density_min -0.201
_refine_diff_density_rms 0.054
_refine_ls_extinction_coef 0.055(15)
_refine_ls_extinction_expression Fc^*^=kFc[1+0.001xFc^2^\l^3^/sin(2\q)]^-1/4^
_refine_ls_extinction_method SHELXL
_refine_ls_goodness_of_fit_ref 1.079
_refine_ls_hydrogen_treatment mixed
_refine_ls_matrix_type full
_refine_ls_number_parameters 173
_refine_ls_number_reflns 2446
_refine_ls_number_restraints 6
_refine_ls_restrained_S_all 1.092
_refine_ls_R_factor_all 0.0687
_refine_ls_R_factor_gt 0.0552
_refine_ls_shift/su_max 0.000
_refine_ls_shift/su_mean 0.000
_refine_ls_structure_factor_coef Fsqd
_refine_ls_weighting_details 'calc w=1/[\s^2^(Fo^2^)+(0.1231P)^2^+0.0000P] where P=(Fo^2^+2Fc^2^)/3'
_refine_ls_weighting_scheme calc
_refine_ls_wR_factor_gt 0.1683
_refine_ls_wR_factor_ref 0.1827
_reflns_number_gt 1871
_reflns_number_total 2446
_reflns_threshold_expression >2sigma(I)
_cod_data_source_file c5ra09521b2.cif
_cod_data_source_block III
_cod_depositor_comments
;
The following automatic conversions were performed:

'_symmetry_cell_setting' value 'Triclinic' changed to 'triclinic'
according to
/usr/data/users/saulius/crontab/automatic-downloads/rss-feeds/RSC/lib/dictionaries/cif_core.dic
dictionary named 'cif_core.dic' version 2.4.2 from 2011-04-26.

Automatic conversion script
Id: cif_fix_values 3271 2015-04-21 07:52:19Z andrius 
;
_cod_original_cell_volume 702.7(4)
_cod_original_sg_symbol_H-M P-1
_cod_database_code 7221705

loop_
_symmetry_equiv_pos_as_xyz
'x, y, z'
'-x, -y, -z'

loop_
_atom_site_label
_atom_site_type_symbol
_atom_site_fract_x
_atom_site_fract_y
_atom_site_fract_z
_atom_site_U_iso_or_equiv
_atom_site_adp_type
_atom_site_occupancy
_atom_site_symmetry_multiplicity
_atom_site_calc_flag
_atom_site_refinement_flags
_atom_site_disorder_assembly
_atom_site_disorder_group
N1 N 0.3903(3) 0.04625(15) 0.69164(9) 0.0513(5) Uani 1 1 d . A .
O1 O 0.0702(3) 0.22485(12) 0.47914(8) 0.0571(4) Uani 1 1 d . . .
O2 O -0.2322(3) 0.22198(12) 0.34026(8) 0.0536(4) Uani 1 1 d . . .
O3 O 0.2472(4) 0.19009(19) 0.90665(10) 0.0911(6) Uani 1 1 d D . .
C1 C -0.0834(3) 0.33138(16) 0.33349(12) 0.0456(5) Uani 1 1 d . . .
C2 C -0.0832(4) 0.43474(18) 0.25936(13) 0.0553(5) Uani 1 1 d . . .
H2 H -0.1917 0.4338 0.2081 0.066 Uiso 1 1 calc R . .
C3 C 0.0795(4) 0.54103(18) 0.26092(14) 0.0615(6) Uani 1 1 d . . .
H3 H 0.0818 0.6100 0.2102 0.074 Uiso 1 1 calc R . .
C4 C 0.2350(5) 0.5438(2) 0.33665(15) 0.0644(6) Uani 1 1 d . . .
H4 H 0.3407 0.6156 0.3379 0.077 Uiso 1 1 calc R . .
C5 C 0.2365(4) 0.44035(19) 0.41169(14) 0.0588(5) Uani 1 1 d . . .
H5 H 0.3434 0.4429 0.4631 0.071 Uiso 1 1 calc R . .
C6 C 0.0804(4) 0.33365(16) 0.41055(12) 0.0466(5) Uani 1 1 d . . .
C7 C 0.2617(4) 0.20805(18) 0.55352(12) 0.0522(5) Uani 1 1 d . . .
H7A H 0.2177 0.2747 0.5946 0.063 Uiso 1 1 calc R . .
H7B H 0.4473 0.2166 0.5286 0.063 Uiso 1 1 calc R . .
C8 C 0.2332(4) 0.06885(19) 0.60522(12) 0.0568(5) Uani 1 1 d . . .
H8A H 0.0411 0.0575 0.6206 0.068 Uiso 1 1 calc R . .
H8B H 0.2997 0.0031 0.5655 0.068 Uiso 1 1 calc R . .
C9 C 0.5456(4) -0.08328(19) 0.71008(13) 0.0519(5) Uani 1 1 d . . .
H9A H 0.6714 -0.0799 0.7598 0.062 Uiso 1 1 calc R . .
H9B H 0.6562 -0.0956 0.6544 0.062 Uiso 1 1 calc R . .
C10 C -0.3897(4) 0.20698(19) 0.26250(13) 0.0513(5) Uani 1 1 d . . .
H10A H -0.2700 0.1966 0.2086 0.062 Uiso 1 1 calc R . .
H10B H -0.5169 0.2858 0.2464 0.062 Uiso 1 1 calc R . .
C11 C 0.2339(4) 0.08829(19) 0.77104(13) 0.0570(5) Uani 1 1 d . . .
H11A H 0.1511 0.0117 0.8063 0.068 Uiso 1 1 calc R A .
H11B H 0.0873 0.1553 0.7485 0.068 Uiso 1 1 calc R . .
C12 C 0.4112(5) 0.1458(3) 0.83390(15) 0.0798(7) Uani 1 1 d . A .
H12A H 0.5523 0.0779 0.8596 0.096 Uiso 1 1 calc R . .
H12B H 0.5003 0.2204 0.7987 0.096 Uiso 1 1 calc R . .
C13 C 0.4060(11) 0.2567(7) 0.9645(3) 0.1224(19) Uani 0.818(7) 1 d PD A 1
H13A H 0.4919 0.3305 0.9268 0.147 Uiso 0.818(7) 1 calc PR A 1
H13B H 0.5484 0.1942 0.9953 0.147 Uiso 0.818(7) 1 calc PR A 1
C14 C 0.2099(13) 0.3079(7) 1.0351(4) 0.146(2) Uani 0.818(7) 1 d PD A 1
H14A H 0.0735 0.3715 1.0036 0.219 Uiso 0.818(7) 1 calc PR A 1
H14B H 0.3079 0.3510 1.0767 0.219 Uiso 0.818(7) 1 calc PR A 1
H14C H 0.1223 0.2342 1.0704 0.219 Uiso 0.818(7) 1 calc PR A 1
C14' C 0.364(7) 0.353(2) 0.9931(15) 0.146(2) Uani 0.182(7) 1 d PD A 2
H14D H 0.5442 0.3741 0.9703 0.219 Uiso 0.182(7) 1 calc PR A 2
H14E H 0.3338 0.3760 1.0548 0.219 Uiso 0.182(7) 1 calc PR A 2
H14F H 0.2291 0.4022 0.9519 0.219 Uiso 0.182(7) 1 calc PR A 2
C13' C 0.341(7) 0.204(2) 0.9969(10) 0.1224(19) Uani 0.182(7) 1 d PD A 2
H13C H 0.5178 0.1538 1.0089 0.147 Uiso 0.182(7) 1 calc PR A 2
H13D H 0.2109 0.1717 1.0457 0.147 Uiso 0.182(7) 1 calc PR A 2

loop_
_atom_site_aniso_label
_atom_site_aniso_U_11
_atom_site_aniso_U_22
_atom_site_aniso_U_33
_atom_site_aniso_U_23
_atom_site_aniso_U_13
_atom_site_aniso_U_12
N1 0.0551(9) 0.0536(9) 0.0471(8) -0.0117(6) -0.0050(7) -0.0073(7)
O1 0.0662(9) 0.0527(8) 0.0534(7) 0.0013(5) -0.0128(6) -0.0212(6)
O2 0.0532(8) 0.0486(7) 0.0589(8) 0.0000(5) -0.0133(6) -0.0129(6)
O3 0.1090(14) 0.1090(14) 0.0587(9) -0.0315(8) -0.0019(8) 0.0052(11)
C1 0.0411(9) 0.0377(9) 0.0572(10) -0.0072(7) 0.0032(7) -0.0013(7)
C2 0.0535(11) 0.0473(10) 0.0617(11) -0.0011(8) 0.0004(9) 0.0020(8)
C3 0.0672(13) 0.0412(10) 0.0714(12) 0.0026(8) 0.0081(10) -0.0034(9)
C4 0.0700(13) 0.0439(11) 0.0795(13) -0.0051(9) 0.0048(11) -0.0170(9)
C5 0.0658(13) 0.0503(11) 0.0638(11) -0.0128(8) -0.0024(9) -0.0162(9)
C6 0.0506(10) 0.0392(9) 0.0500(9) -0.0073(7) 0.0049(7) -0.0059(7)
C7 0.0588(11) 0.0527(10) 0.0481(9) -0.0107(7) -0.0066(8) -0.0136(8)
C8 0.0698(13) 0.0532(11) 0.0493(10) -0.0066(8) -0.0110(9) -0.0133(9)
C9 0.0424(10) 0.0589(11) 0.0566(10) -0.0140(8) -0.0048(8) -0.0058(8)
C10 0.0455(10) 0.0531(10) 0.0543(10) -0.0060(7) -0.0078(8) -0.0004(8)
C11 0.0612(12) 0.0541(11) 0.0564(10) -0.0114(8) -0.0001(8) -0.0033(9)
C12 0.0842(16) 0.1019(18) 0.0618(12) -0.0363(12) 0.0042(11) -0.0163(14)
C13 0.148(4) 0.158(5) 0.076(3) -0.060(3) -0.007(3) -0.015(3)
C14 0.172(5) 0.189(5) 0.087(3) -0.071(3) -0.008(3) 0.017(4)
C14' 0.172(5) 0.189(5) 0.087(3) -0.071(3) -0.008(3) 0.017(4)
C13' 0.148(4) 0.158(5) 0.076(3) -0.060(3) -0.007(3) -0.015(3)

loop_
_atom_type_symbol
_atom_type_description
_atom_type_scat_dispersion_real
_atom_type_scat_dispersion_imag
_atom_type_scat_source
C C 0.0033 0.0016 'International Tables Vol C Tables 4.2.6.8 and 6.1.1.4'
H H 0.0000 0.0000 'International Tables Vol C Tables 4.2.6.8 and 6.1.1.4'
N N 0.0061 0.0033 'International Tables Vol C Tables 4.2.6.8 and 6.1.1.4'
O O 0.0106 0.0060 'International Tables Vol C Tables 4.2.6.8 and 6.1.1.4'

loop_
_geom_angle_atom_site_label_1
_geom_angle_atom_site_label_2
_geom_angle_atom_site_label_3
_geom_angle
_geom_angle_site_symmetry_1
_geom_angle_site_symmetry_3
C9 N1 C11 115.45(14) . .
C9 N1 C8 114.84(13) . .
C11 N1 C8 112.96(15) . .
C6 O1 C7 118.67(13) . .
C1 O2 C10 118.40(12) . .
C12 O3 C13' 125.5(14) . .
C12 O3 C13 110.7(3) . .
C13' O3 C13 29.8(9) . .
O2 C1 C2 125.76(16) . .
O2 C1 C6 114.68(13) . .
C2 C1 C6 119.56(16) . .
C1 C2 C3 120.15(18) . .
C1 C2 H2 119.9 . .
C3 C2 H2 119.9 . .
C4 C3 C2 120.05(17) . .
C4 C3 H3 120.0 . .
C2 C3 H3 120.0 . .
C3 C4 C5 120.32(18) . .
C3 C4 H4 119.8 . .
C5 C4 H4 119.8 . .
C6 C5 C4 120.32(19) . .
C6 C5 H5 119.8 . .
C4 C5 H5 119.8 . .
O1 C6 C5 125.60(17) . .
O1 C6 C1 114.81(14) . .
C5 C6 C1 119.59(16) . .
O1 C7 C8 105.16(13) . .
O1 C7 H7A 110.7 . .
C8 C7 H7A 110.7 . .
O1 C7 H7B 110.7 . .
C8 C7 H7B 110.7 . .
H7A C7 H7B 108.8 . .
N1 C8 C7 110.43(14) . .
N1 C8 H8A 109.6 . .
C7 C8 H8A 109.6 . .
N1 C8 H8B 109.6 . .
C7 C8 H8B 109.6 . .
H8A C8 H8B 108.1 . .
N1 C9 C10 118.27(14) . 2_556
N1 C9 H9A 107.7 . .
C10 C9 H9A 107.7 2_556 .
N1 C9 H9B 107.7 . .
C10 C9 H9B 107.7 2_556 .
H9A C9 H9B 107.1 . .
O2 C10 C9 107.80(14) . 2_556
O2 C10 H10A 110.1 . .
C9 C10 H10A 110.1 2_556 .
O2 C10 H10B 110.1 . .
C9 C10 H10B 110.1 2_556 .
H10A C10 H10B 108.5 . .
N1 C11 C12 111.46(17) . .
N1 C11 H11A 109.3 . .
C12 C11 H11A 109.3 . .
N1 C11 H11B 109.3 . .
C12 C11 H11B 109.3 . .
H11A C11 H11B 108.0 . .
O3 C12 C11 108.87(19) . .
O3 C12 H12A 109.9 . .
C11 C12 H12A 109.9 . .
O3 C12 H12B 109.9 . .
C11 C12 H12B 109.9 . .
H12A C12 H12B 108.3 . .
O3 C13 C14 106.4(4) . .
O3 C13 H13A 110.4 . .
C14 C13 H13A 110.4 . .
O3 C13 H13B 110.4 . .
C14 C13 H13B 110.4 . .
H13A C13 H13B 108.6 . .
C13' C14' H14D 109.5 . .
C13' C14' H14E 109.5 . .
H14D C14' H14E 109.5 . .
C13' C14' H14F 109.5 . .
H14D C14' H14F 109.5 . .
H14E C14' H14F 109.5 . .
O3 C13' C14' 105.1(11) . .
O3 C13' H13C 110.7 . .
C14' C13' H13C 110.7 . .
O3 C13' H13D 110.7 . .
C14' C13' H13D 110.7 . .
H13C C13' H13D 108.8 . .

loop_
_geom_bond_atom_site_label_1
_geom_bond_atom_site_label_2
_geom_bond_distance
_geom_bond_site_symmetry_2
N1 C9 1.446(2) .
N1 C11 1.452(2) .
N1 C8 1.469(2) .
O1 C6 1.364(2) .
O1 C7 1.434(2) .
O2 C1 1.366(2) .
O2 C10 1.422(2) .
O3 C12 1.402(3) .
O3 C13' 1.430(10) .
O3 C13 1.440(4) .
C1 C2 1.375(3) .
C1 C6 1.401(2) .
C2 C3 1.396(3) .
C2 H2 0.9300 .
C3 C4 1.362(3) .
C3 H3 0.9300 .
C4 C5 1.385(3) .
C4 H4 0.9300 .
C5 C6 1.378(3) .
C5 H5 0.9300 .
C7 C8 1.502(3) .
C7 H7A 0.9700 .
C7 H7B 0.9700 .
C8 H8A 0.9700 .
C8 H8B 0.9700 .
C9 C10 1.515(3) 2_556
C9 H9A 0.9700 .
C9 H9B 0.9700 .
C10 C9 1.515(3) 2_556
C10 H10A 0.9700 .
C10 H10B 0.9700 .
C11 C12 1.494(3) .
C11 H11A 0.9700 .
C11 H11B 0.9700 .
C12 H12A 0.9700 .
C12 H12B 0.9700 .
C13 C14 1.493(6) .
C13 H13A 0.9700 .
C13 H13B 0.9700 .
C14 H14A 0.9600 .
C14 H14B 0.9600 .
C14 H14C 0.9600 .
C14' C13' 1.508(10) .
C14' H14D 0.9600 .
C14' H14E 0.9600 .
C14' H14F 0.9600 .
C13' H13C 0.9700 .
C13' H13D 0.9700 .
